data_4127782
loop_
_publ_author_name
'Shi, Shuyang'
'Jung, Moon Chul'
'Coburn, Caleb'
'Tadle, Abegail'
'Sylvinson M R, Daniel'
'Djurovich, Peter I.'
'Forrest, Stephen R.'
'Thompson, Mark E.'

_publ_section_title
;
 Highly Efficient Photo- and Electroluminescence from Two-Coordinate Cu(I)
 Complexes Featuring Nonconventional N-Heterocyclic Carbenes.
;
_journal_issue 8
_journal_name_full 'Journal of the American Chemical Society'
_journal_page_first 3576
_journal_page_last 3588
_journal_paper_doi 10.1021/jacs.8b12397
_journal_volume 141
_journal_year 2019
_chemical_formula_sum 'C43 H47 Cu N4 O'
_chemical_formula_weight 699.38
_chemical_name_common MAACCuCzCN
_space_group_crystal_system monoclinic
_space_group_IT_number 15
_space_group_name_Hall '-C 2yc'
_space_group_name_H-M_alt 'C 1 2/c 1'
_symmetry_space_group_name_Hall '-C 2yc'
_symmetry_space_group_name_H-M 'C 1 2/c 1'
_atom_sites_solution_hydrogens geom
_cell_angle_alpha 90
_cell_angle_beta 98.613(6)
_cell_angle_gamma 90
_cell_formula_units_Z 8
_cell_length_a 16.236(5)
_cell_length_b 23.108(6)
_cell_length_c 21.854(6)
_cell_measurement_reflns_used 9273
_cell_measurement_temperature 100.(2)
_cell_measurement_theta_max 30.4640
_cell_measurement_theta_min 2.2823
_cell_volume 8107(4)
_computing_cell_refinement 'SAINT V8.37A (Bruker AXS Inc., 2015)'
_computing_data_collection 'Bruker Instrument Service v2012.12.0.3 (Bruker AXS, 2012)'
_computing_data_reduction 'SAINT V8.37A (Bruker AXS Inc., 2015)'
_computing_publication_material 'SHELXTL XL 2014/7 (Bruker AXS, 2014)'
_computing_structure_refinement 'SHELXL-2017/1 (Sheldrick, 2017)'
_computing_structure_solution 'SHELXT 2014/5 (Sheldrick, 2014)'
_diffrn_ambient_temperature 100.(2)
_diffrn_detector_area_resol_mean 8.3333
_diffrn_measured_fraction_theta_full 0.987
_diffrn_measured_fraction_theta_max 0.987
_diffrn_measurement_device_type 'Bruker APEX II CCD'
_diffrn_measurement_method 'omega- and phi-scans'
_diffrn_radiation_monochromator 'TRIUMPH curved-crystal'
_diffrn_radiation_type 'MoK\a '
_diffrn_radiation_wavelength 0.71073
_diffrn_reflns_av_R_equivalents 0.1066
_diffrn_reflns_av_unetI/netI 0.0270
_diffrn_reflns_limit_h_max 21
_diffrn_reflns_limit_h_min -21
_diffrn_reflns_limit_k_max 30
_diffrn_reflns_limit_k_min -30
_diffrn_reflns_limit_l_max 28
_diffrn_reflns_limit_l_min -28
_diffrn_reflns_number 187754
_diffrn_reflns_theta_full 27.66
_diffrn_reflns_theta_max 27.66
_diffrn_reflns_theta_min 1.54
_diffrn_source 'fine-focus tube'
_exptl_absorpt_coefficient_mu 0.574
_exptl_absorpt_correction_T_max 0.94
_exptl_absorpt_correction_T_min 0.80
_exptl_absorpt_correction_type multi-scan
_exptl_absorpt_process_details 'SADABS 2016/2 (Bruker AXS, 2016)'
_exptl_crystal_density_diffrn 1.146
_exptl_crystal_density_method 'not measured'
_exptl_crystal_description needle-like
_exptl_crystal_F_000 2960
_exptl_crystal_size_max 0.300
_exptl_crystal_size_mid 0.250
_exptl_crystal_size_min 0.100
_refine_diff_density_max 0.416
_refine_diff_density_min -0.442
_refine_ls_extinction_method none
_refine_ls_goodness_of_fit_ref 1.119
_refine_ls_hydrogen_treatment constr
_refine_ls_matrix_type full
_refine_ls_number_parameters 524
_refine_ls_number_reflns 9363
_refine_ls_number_restraints 48
_refine_ls_restrained_S_all 1.117
_refine_ls_R_factor_all 0.0477
_refine_ls_R_factor_gt 0.0419
_refine_ls_shift/su_max 0.002
_refine_ls_shift/su_mean 0.000
_refine_ls_structure_factor_coef Fsqd
_refine_ls_weighting_details 'w=1/[\s^2^(Fo^2^)+(0.0239P)^2^+18.5754P] where P=(Fo^2^+2Fc^2^)/3'
_refine_ls_weighting_scheme calc
_refine_ls_wR_factor_gt 0.0996
_refine_ls_wR_factor_ref 0.1018
_reflns_number_gt 8393
_reflns_number_total 9363
_reflns_threshold_expression 'I > 2\s(I)'
_cod_data_source_file ja8b12397_si_004.cif
_cod_data_source_block MAACCuCzCN_final
_cod_depositor_comments
;
The following automatic conversions were performed:

'_exptl_absorpt_correction_type' value 'Multi-Scan' changed to
'multi-scan' according to
/home/data/users/saulius/crontab/automatic-downloads/current/ACS/lib/dictionaries/cif_core.dic
dictionary named 'cif_core.dic' version 2.4.2 from 2011-04-26.

Automatic conversion script
Id: cif_fix_values 4973 2017-02-22 13:04:09Z antanas 
;
_cod_original_cell_volume 8107.(4)
_cod_database_code 4127782

loop_
_space_group_symop_operation_xyz
'x, y, z'
'-x, y, -z+1/2'
'x+1/2, y+1/2, z'
'-x+1/2, y+1/2, -z+1/2'
'-x, -y, -z'
'x, -y, z-1/2'
'-x+1/2, -y+1/2, -z'
'x+1/2, -y+1/2, z-1/2'

loop_
_atom_site_type_symbol
_atom_site_label
_atom_site_fract_x
_atom_site_fract_y
_atom_site_fract_z
_atom_site_U_iso_or_equiv
_atom_site_adp_type
_atom_site_calc_flag
_atom_site_refinement_flags_adp
_atom_site_refinement_flags_occupancy
_atom_site_refinement_flags_posn
_atom_site_occupancy
_atom_site_disorder_assembly
_atom_site_disorder_group
C C1 0.5633(3) 0.6573(2) 0.44993(19) 0.0204(8) Uani d . P D 0.89(2) A 1
C C2 0.6037(3) 0.6432(2) 0.39959(19) 0.0244(8) Uani d . P D 0.89(2) A 1
H H2 0.653426 0.620917 0.405105 0.029 Uiso calc U P R 0.89(2) A 1
C C3 0.5691(2) 0.6627(2) 0.34182(19) 0.0291(8) Uani d . P D 0.89(2) A 1
H H3 0.595561 0.653569 0.307097 0.035 Uiso calc U P R 0.89(2) A 1
C C4 0.4955(2) 0.6959(2) 0.3330(2) 0.0323(9) Uani d . P D 0.89(2) A 1
H H4 0.473042 0.70845 0.292577 0.039 Uiso calc U P R 0.89(2) A 1
C C5 0.4558(4) 0.7104(5) 0.3821(2) 0.0312(7) Uani d . P D 0.89(2) A 1
H H5 0.406975 0.733711 0.376178 0.037 Uiso calc U P R 0.89(2) A 1
C C6 0.4888(2) 0.6901(2) 0.4411(2) 0.0219(7) Uani d . P D 0.89(2) A 1
C C7 0.4643(3) 0.6955(3) 0.5014(2) 0.0226(8) Uani d . P D 0.89(2) A 1
C C8 0.3970(2) 0.7213(2) 0.5233(2) 0.0273(8) Uani d . P D 0.89(2) A 1
H H8 0.354894 0.740572 0.495881 0.033 Uiso calc U P R 0.89(2) A 1
C C9 0.3929(3) 0.71835(19) 0.5865(3) 0.0291(8) Uani d . P D 0.89(2) A 1
C C10 0.4564(4) 0.6908(3) 0.6276(3) 0.0293(7) Uani d . P D 0.89(2) A 1
H H10 0.453673 0.690795 0.67067 0.035 Uiso calc U P R 0.89(2) A 1
C C11 0.5225(4) 0.6639(5) 0.6060(2) 0.0254(7) Uani d . P D 0.89(2) A 1
H H11 0.563788 0.644169 0.633741 0.03 Uiso calc U P R 0.89(2) A 1
C C12 0.5276(6) 0.6663(5) 0.5426(3) 0.0214(7) Uani d . P D 0.89(2) A 1
C C13 0.3227(3) 0.7437(2) 0.6101(3) 0.0409(11) Uani d . P D 0.89(2) A 1
N N1 0.5875(4) 0.6434(3) 0.5118(2) 0.0209(9) Uani d . P D 0.89(2) A 1
N N2 0.2659(4) 0.7630(2) 0.6282(3) 0.0594(15) Uani d . P D 0.89(2) A 1
C C1' 0.565(3) 0.665(2) 0.4569(15) 0.0204(8) Uani d . P D 0.11(2) A 2
C C2' 0.605(2) 0.6535(19) 0.4061(14) 0.0244(8) Uani d . P D 0.11(2) A 2
H H2' 0.654198 0.630398 0.41062 0.029 Uiso calc U P R 0.11(2) A 2
C C3' 0.573(2) 0.6763(17) 0.3493(14) 0.0291(8) Uani d . P D 0.11(2) A 2
H H3' 0.600592 0.670373 0.314486 0.035 Uiso calc U P R 0.11(2) A 2
C C4' 0.499(2) 0.7086(17) 0.3435(15) 0.0323(9) Uani d . P D 0.11(2) A 2
H H4' 0.481011 0.729614 0.30649 0.039 Uiso calc U P R 0.11(2) A 2
C C5' 0.451(3) 0.710(4) 0.3905(16) 0.0312(7) Uani d . P D 0.11(2) A 2
H H5' 0.393357 0.718073 0.382341 0.037 Uiso calc U P R 0.11(2) A 2
C C6' 0.491(2) 0.6991(18) 0.4510(13) 0.0219(7) Uani d . P D 0.11(2) A 2
C C7' 0.468(3) 0.700(3) 0.5113(14) 0.0226(8) Uani d . P D 0.11(2) A 2
C C8' 0.405(2) 0.7276(19) 0.5374(15) 0.0273(8) Uani d . P D 0.11(2) A 2
H H8' 0.362098 0.749181 0.51272 0.033 Uiso calc U P R 0.11(2) A 2
C C9' 0.407(2) 0.7222(18) 0.6007(15) 0.0291(8) Uani d . P D 0.11(2) A 2
C C10' 0.462(3) 0.685(3) 0.6373(18) 0.0293(7) Uani d . P D 0.11(2) A 2
H H10' 0.45291 0.675233 0.677914 0.035 Uiso calc U P R 0.11(2) A 2
C C11' 0.531(4) 0.663(4) 0.6137(16) 0.0254(7) Uani d . P D 0.11(2) A 2
H H11' 0.578283 0.649264 0.63988 0.03 Uiso calc U P R 0.11(2) A 2
C C12' 0.526(5) 0.663(4) 0.5490(18) 0.0214(7) Uani d . P D 0.11(2) A 2
C C13' 0.340(2) 0.7499(18) 0.6270(19) 0.0409(11) Uani d . P D 0.11(2) A 2
N N1' 0.580(3) 0.638(3) 0.5146(18) 0.0209(9) Uani d . P D 0.11(2) A 2
N N2' 0.292(3) 0.7741(17) 0.650(2) 0.0594(15) Uani d . P D 0.11(2) A 2
C C14 0.77682(10) 0.55909(7) 0.57630(8) 0.0159(3) Uani d . . . 1.0 . .
C C15 0.90388(12) 0.50536(10) 0.56027(10) 0.0304(5) Uani d . . . 1.0 . .
C C16 0.93640(12) 0.51028(10) 0.62835(9) 0.0290(4) Uani d . . . 1.0 . .
C C17 0.86412(12) 0.51213(10) 0.66508(9) 0.0289(4) Uani d . . . 1.0 . .
C C18 0.81108(11) 0.54864(8) 0.47336(8) 0.0192(4) Uani d . . . 1.0 . .
C C19 0.83619(12) 0.60102(9) 0.44936(9) 0.0242(4) Uani d . . D 1.0 . .
C C20 0.82000(13) 0.60794(11) 0.38544(10) 0.0329(5) Uani d . . . 1.0 . .
H H20 0.83487 0.643163 0.367526 0.04 Uiso calc U . R 1.0 . .
C C21 0.78272(14) 0.56452(12) 0.34754(10) 0.0365(5) Uani d . . . 1.0 . .
H H21 0.773956 0.569734 0.303933 0.044 Uiso calc U . R 1.0 . .
C C22 0.75813(13) 0.51373(11) 0.37246(10) 0.0337(5) Uani d . . . 1.0 . .
H H22 0.731796 0.484553 0.345781 0.04 Uiso calc U . R 1.0 . .
C C23 0.77131(11) 0.50448(9) 0.43626(9) 0.0243(4) Uani d . . . 1.0 . .
C C24 0.8786(3) 0.6484(2) 0.4905(3) 0.0288(6) Uani d . P D 0.91(3) B 1
H H24 0.872503 0.639071 0.534231 0.035 Uiso calc U P R 0.91(3) B 1
C C25 0.9723(2) 0.6505(3) 0.4859(4) 0.0380(12) Uani d . P D 0.91(3) B 1
H H25A 0.998823 0.681317 0.512703 0.057 Uiso calc U P R 0.91(3) B 1
H H25B 0.997898 0.613248 0.499124 0.057 Uiso calc U P R 0.91(3) B 1
H H25C 0.979832 0.65818 0.442995 0.057 Uiso calc U P R 0.91(3) B 1
C C26 0.8381(3) 0.7073(3) 0.4746(4) 0.0485(13) Uani d . P D 0.91(3) B 1
H H26A 0.866939 0.736931 0.50194 0.073 Uiso calc U P R 0.91(3) B 1
H H26B 0.842048 0.716986 0.431472 0.073 Uiso calc U P R 0.91(3) B 1
H H26C 0.77939 0.705804 0.480216 0.073 Uiso calc U P R 0.91(3) B 1
C C24' 0.887(3) 0.649(2) 0.486(3) 0.0288(6) Uani d . P D 0.09(3) B 2
H H24' 0.899061 0.633134 0.528949 0.035 Uiso calc U P R 0.09(3) B 2
C C25' 0.973(3) 0.662(3) 0.468(3) 0.0380(12) Uani d . P D 0.09(3) B 2
H H25D 0.999976 0.693083 0.494154 0.057 Uiso calc U P R 0.09(3) B 2
H H25E 1.008123 0.62711 0.473609 0.057 Uiso calc U P R 0.09(3) B 2
H H25F 0.966942 0.673981 0.424407 0.057 Uiso calc U P R 0.09(3) B 2
C C26' 0.842(4) 0.706(3) 0.493(4) 0.0485(13) Uani d . P D 0.09(3) B 2
H H26D 0.88107 0.733362 0.5172 0.073 Uiso calc U P R 0.09(3) B 2
H H26E 0.823444 0.723022 0.452043 0.073 Uiso calc U P R 0.09(3) B 2
H H26F 0.794269 0.699925 0.514421 0.073 Uiso calc U P R 0.09(3) B 2
C C27 0.74088(13) 0.44922(10) 0.46277(10) 0.0306(5) Uani d . . . 1.0 . .
H H27 0.756704 0.450748 0.508753 0.037 Uiso calc U . R 1.0 . .
C C28 0.78160(16) 0.39525(11) 0.43935(13) 0.0428(6) Uani d . . . 1.0 . .
H H28A 0.763601 0.360827 0.459966 0.064 Uiso calc U . R 1.0 . .
H H28B 0.842337 0.398806 0.448604 0.064 Uiso calc U . R 1.0 . .
H H28C 0.764851 0.391646 0.394535 0.064 Uiso calc U . R 1.0 . .
C C29 0.64523(15) 0.44546(12) 0.44848(14) 0.0456(6) Uani d . . . 1.0 . .
H H29A 0.626117 0.410786 0.46803 0.068 Uiso calc U . R 1.0 . .
H H29B 0.628025 0.443306 0.403606 0.068 Uiso calc U . R 1.0 . .
H H29C 0.620676 0.47989 0.46473 0.068 Uiso calc U . R 1.0 . .
C C30 0.98723(15) 0.56646(14) 0.63936(13) 0.0508(7) Uani d . . . 1.0 . .
H H30A 1.008009 0.570556 0.683613 0.076 Uiso calc U . R 1.0 . .
H H30B 0.951688 0.599587 0.625304 0.076 Uiso calc U . R 1.0 . .
H H30C 1.034401 0.56503 0.616178 0.076 Uiso calc U . R 1.0 . .
C C31 0.99242(16) 0.45873(14) 0.64860(11) 0.0473(7) Uani d . . . 1.0 . .
H H31A 1.016483 0.463216 0.692211 0.071 Uiso calc U . R 1.0 . .
H H31B 1.037261 0.456776 0.623229 0.071 Uiso calc U . R 1.0 . .
H H31C 0.959534 0.423024 0.643374 0.071 Uiso calc U . R 1.0 . .
C C32 0.73159(11) 0.56038(8) 0.67614(8) 0.0188(3) Uani d . . . 1.0 . .
C C33 0.74495(13) 0.60955(8) 0.71414(9) 0.0240(4) Uani d . . . 1.0 . .
C C34 0.68650(13) 0.62085(9) 0.75355(9) 0.0276(4) Uani d . . . 1.0 . .
H H34 0.693303 0.653874 0.779704 0.033 Uiso calc U . R 1.0 . .
C C35 0.61869(13) 0.58456(10) 0.75505(9) 0.0285(4) Uani d . . . 1.0 . .
H H35 0.580209 0.592444 0.782728 0.034 Uiso calc U . R 1.0 . .
C C36 0.60700(12) 0.53700(10) 0.71640(10) 0.0283(4) Uani d . . . 1.0 . .
H H36 0.55981 0.512912 0.717434 0.034 Uiso calc U . R 1.0 . .
C C37 0.66303(11) 0.52353(9) 0.67585(9) 0.0220(4) Uani d . . . 1.0 . .
C C38 0.8216(3) 0.6482(2) 0.7129(2) 0.0315(9) Uani d . P D 0.793(10) C 1
H H38 0.866862 0.623644 0.700289 0.038 Uiso calc U P R 0.793(10) C 1
C C39 0.7996(4) 0.6950(2) 0.66301(18) 0.0587(15) Uani d . P D 0.793(10) C 1
H H39A 0.847967 0.720077 0.661703 0.088 Uiso calc U P R 0.793(10) C 1
H H39B 0.783836 0.676518 0.622599 0.088 Uiso calc U P R 0.793(10) C 1
H H39C 0.752842 0.718277 0.67295 0.088 Uiso calc U P R 0.793(10) C 1
C C40 0.8552(4) 0.6759(3) 0.7757(2) 0.0400(10) Uani d . P D 0.793(10) C 1
H H40A 0.903816 0.699882 0.771361 0.06 Uiso calc U P R 0.793(10) C 1
H H40B 0.811785 0.700136 0.789275 0.06 Uiso calc U P R 0.793(10) C 1
H H40C 0.87137 0.645491 0.806308 0.06 Uiso calc U P R 0.793(10) C 1
C C38' 0.8015(14) 0.6574(8) 0.7026(10) 0.0315(9) Uani d . P D 0.207(10) C 2
H H38' 0.837752 0.642288 0.673037 0.038 Uiso calc U P R 0.207(10) C 2
C C39' 0.7637(14) 0.7134(7) 0.6755(8) 0.0587(15) Uani d . P D 0.207(10) C 2
H H39D 0.808289 0.740791 0.670508 0.088 Uiso calc U P R 0.207(10) C 2
H H39E 0.730503 0.705637 0.635092 0.088 Uiso calc U P R 0.207(10) C 2
H H39F 0.72794 0.729911 0.703363 0.088 Uiso calc U P R 0.207(10) C 2
C C40' 0.8576(19) 0.6674(13) 0.7637(11) 0.0400(10) Uani d . P D 0.207(10) C 2
H H40D 0.89674 0.698815 0.758952 0.06 Uiso calc U P R 0.207(10) C 2
H H40E 0.823636 0.677933 0.795444 0.06 Uiso calc U P R 0.207(10) C 2
H H40F 0.88877 0.631925 0.776108 0.06 Uiso calc U P R 0.207(10) C 2
C C41 0.64869(13) 0.47104(9) 0.63406(10) 0.0287(4) Uani d . . . 1.0 . .
H H41 0.68779 0.473823 0.602908 0.034 Uiso calc U . R 1.0 . .
C C42 0.6690(2) 0.41516(11) 0.67080(14) 0.0570(8) Uani d . . . 1.0 . .
H H42A 0.661935 0.38201 0.642535 0.085 Uiso calc U . R 1.0 . .
H H42B 0.631285 0.411142 0.701626 0.085 Uiso calc U . R 1.0 . .
H H42C 0.726686 0.416549 0.691767 0.085 Uiso calc U . R 1.0 . .
C C43 0.55996(14) 0.46980(13) 0.59870(12) 0.0441(6) Uani d . . . 1.0 . .
H H43A 0.555185 0.438777 0.567788 0.066 Uiso calc U . R 1.0 . .
H H43B 0.547346 0.507027 0.577922 0.066 Uiso calc U . R 1.0 . .
H H43C 0.520519 0.46279 0.627721 0.066 Uiso calc U . R 1.0 . .
Cu Cu1 0.68116(2) 0.60132(2) 0.54408(2) 0.01879(7) Uani d . . . 1.0 . .
N N3 0.83017(9) 0.53865(7) 0.53954(7) 0.0164(3) Uani d . . . 1.0 . .
N N4 0.79399(9) 0.54579(6) 0.63690(7) 0.0162(3) Uani d . . . 1.0 . .
O O1 0.94864(16) 0.49174(13) 0.52397(13) 0.0254(8) Uani d . P . 0.492(4) D 1
O O1' 0.87490(18) 0.50363(15) 0.71972(13) 0.0330(9) Uani d . P . 0.508(4) D 2

loop_
_atom_site_aniso_label
_atom_site_aniso_U_11
_atom_site_aniso_U_22
_atom_site_aniso_U_33
_atom_site_aniso_U_12
_atom_site_aniso_U_13
_atom_site_aniso_U_23
C1 0.0168(9) 0.014(2) 0.0295(13) -0.0015(11) -0.0005(10) 0.0015(12)
C2 0.0219(9) 0.019(2) 0.0324(14) -0.0003(12) 0.0032(10) -0.0006(12)
C3 0.0312(12) 0.025(2) 0.0309(14) -0.0043(13) 0.0046(10) -0.0012(12)
C4 0.0319(12) 0.033(2) 0.0295(16) -0.0013(14) -0.0038(11) 0.0067(13)
C5 0.0194(12) 0.0338(12) 0.0389(17) 0.0032(12) -0.0008(12) 0.013(2)
C6 0.0153(9) 0.0164(18) 0.0333(15) -0.0014(10) 0.0007(11) 0.0031(12)
C7 0.0158(10) 0.0166(16) 0.0347(16) -0.0005(11) 0.0016(14) 0.0057(16)
C8 0.0156(12) 0.0220(15) 0.0442(19) 0.0031(11) 0.0042(13) 0.0097(15)
C9 0.0181(15) 0.0241(12) 0.047(2) 0.0015(12) 0.0115(14) 0.0047(15)
C10 0.0278(15) 0.026(2) 0.037(2) 0.0000(10) 0.0123(17) 0.0059(15)
C11 0.0212(19) 0.0221(10) 0.0327(16) 0.0020(15) 0.0037(15) 0.0047(19)
C12 0.0157(10) 0.0149(17) 0.0336(15) -0.0005(11) 0.0037(13) 0.0061(15)
C13 0.0294(18) 0.0392(17) 0.057(3) 0.0061(15) 0.0170(17) 0.0088(17)
N1 0.0158(16) 0.0179(17) 0.0288(10) 0.0015(14) 0.0027(7) 0.0038(8)
N2 0.039(2) 0.060(2) 0.086(3) 0.0178(18) 0.032(2) 0.014(2)
C1' 0.0168(9) 0.014(2) 0.0295(13) -0.0015(11) -0.0005(10) 0.0015(12)
C2' 0.0219(9) 0.019(2) 0.0324(14) -0.0003(12) 0.0032(10) -0.0006(12)
C3' 0.0312(12) 0.025(2) 0.0309(14) -0.0043(13) 0.0046(10) -0.0012(12)
C4' 0.0319(12) 0.033(2) 0.0295(16) -0.0013(14) -0.0038(11) 0.0067(13)
C5' 0.0194(12) 0.0338(12) 0.0389(17) 0.0032(12) -0.0008(12) 0.013(2)
C6' 0.0153(9) 0.0164(18) 0.0333(15) -0.0014(10) 0.0007(11) 0.0031(12)
C7' 0.0158(10) 0.0166(16) 0.0347(16) -0.0005(11) 0.0016(14) 0.0057(16)
C8' 0.0156(12) 0.0220(15) 0.0442(19) 0.0031(11) 0.0042(13) 0.0097(15)
C9' 0.0181(15) 0.0241(12) 0.047(2) 0.0015(12) 0.0115(14) 0.0047(15)
C10' 0.0278(15) 0.026(2) 0.037(2) 0.0000(10) 0.0123(17) 0.0059(15)
C11' 0.0212(19) 0.0221(10) 0.0327(16) 0.0020(15) 0.0037(15) 0.0047(19)
C12' 0.0157(10) 0.0149(17) 0.0336(15) -0.0005(11) 0.0037(13) 0.0061(15)
C13' 0.0294(18) 0.0392(17) 0.057(3) 0.0061(15) 0.0170(17) 0.0088(17)
N1' 0.0158(16) 0.0179(17) 0.0288(10) 0.0015(14) 0.0027(7) 0.0038(8)
N2' 0.039(2) 0.060(2) 0.086(3) 0.0178(18) 0.032(2) 0.014(2)
C14 0.0126(7) 0.0142(8) 0.0205(8) -0.0027(6) 0.0012(6) -0.0026(6)
C15 0.0192(9) 0.0464(13) 0.0245(10) 0.0155(9) -0.0005(7) -0.0017(9)
C16 0.0160(9) 0.0450(13) 0.0247(10) 0.0066(8) -0.0019(7) -0.0041(9)
C17 0.0216(9) 0.0405(12) 0.0236(10) 0.0133(9) 0.0003(8) 0.0025(9)
C18 0.0133(8) 0.0251(9) 0.0191(8) 0.0040(7) 0.0023(6) -0.0023(7)
C19 0.0186(9) 0.0272(10) 0.0280(10) 0.0052(7) 0.0076(7) 0.0003(8)
C20 0.0291(11) 0.0411(13) 0.0308(11) 0.0104(9) 0.0117(9) 0.0099(9)
C21 0.0303(11) 0.0603(16) 0.0188(10) 0.0110(10) 0.0037(8) 0.0032(10)
C22 0.0242(10) 0.0512(14) 0.0243(10) 0.0016(9) -0.0014(8) -0.0122(10)
C23 0.0157(8) 0.0334(11) 0.0229(9) 0.0002(7) 0.0004(7) -0.0072(8)
C24 0.0302(15) 0.0220(10) 0.0368(16) -0.0026(10) 0.0136(11) -0.0010(10)
C25 0.0291(12) 0.0301(18) 0.056(3) -0.0029(12) 0.0093(15) -0.0063(18)
C26 0.0403(15) 0.0265(12) 0.080(4) 0.0065(11) 0.012(2) -0.008(2)
C24' 0.0302(15) 0.0220(10) 0.0368(16) -0.0026(10) 0.0136(11) -0.0010(10)
C25' 0.0291(12) 0.0301(18) 0.056(3) -0.0029(12) 0.0093(15) -0.0063(18)
C26' 0.0403(15) 0.0265(12) 0.080(4) 0.0065(11) 0.012(2) -0.008(2)
C27 0.0264(10) 0.0332(11) 0.0316(11) -0.0097(9) 0.0026(8) -0.0122(9)
C28 0.0375(13) 0.0356(13) 0.0550(15) -0.0039(10) 0.0065(11) -0.0132(11)
C29 0.0283(12) 0.0481(15) 0.0618(17) -0.0141(11) 0.0110(11) -0.0194(13)
C30 0.0251(12) 0.073(2) 0.0508(16) -0.0167(12) -0.0037(11) -0.0117(14)
C31 0.0342(12) 0.0759(19) 0.0296(12) 0.0325(13) -0.0025(10) -0.0009(12)
C32 0.0181(8) 0.0210(9) 0.0177(8) 0.0015(7) 0.0041(7) 0.0004(7)
C33 0.0283(10) 0.0222(10) 0.0221(9) 0.0009(8) 0.0058(7) -0.0017(7)
C34 0.0350(11) 0.0246(10) 0.0240(10) 0.0056(8) 0.0069(8) -0.0036(8)
C35 0.0269(10) 0.0370(12) 0.0232(10) 0.0102(9) 0.0085(8) 0.0034(8)
C36 0.0205(9) 0.0355(11) 0.0301(10) -0.0011(8) 0.0078(8) 0.0001(9)
C37 0.0186(9) 0.0247(10) 0.0225(9) 0.0004(7) 0.0024(7) 0.0003(7)
C38 0.036(3) 0.0254(18) 0.035(2) -0.0082(14) 0.0108(16) -0.0127(15)
C39 0.102(4) 0.037(2) 0.0391(19) -0.034(2) 0.020(2) -0.0074(16)
C40 0.0364(14) 0.041(3) 0.042(3) -0.0064(15) 0.0034(19) -0.0223(16)
C38' 0.036(3) 0.0254(18) 0.035(2) -0.0082(14) 0.0108(16) -0.0127(15)
C39' 0.102(4) 0.037(2) 0.0391(19) -0.034(2) 0.020(2) -0.0074(16)
C40' 0.0364(14) 0.041(3) 0.042(3) -0.0064(15) 0.0034(19) -0.0223(16)
C41 0.0249(10) 0.0287(11) 0.0332(11) -0.0088(8) 0.0064(8) -0.0079(9)
C42 0.086(2) 0.0270(13) 0.0537(17) -0.0017(13) -0.0042(15) -0.0072(12)
C43 0.0287(12) 0.0592(17) 0.0435(14) -0.0164(11) 0.0026(10) -0.0155(12)
Cu1 0.01475(11) 0.01902(11) 0.02231(12) 0.00418(8) 0.00184(8) 0.00164(9)
N3 0.0115(6) 0.0194(7) 0.0179(7) 0.0003(5) 0.0007(5) -0.0030(6)
N4 0.0130(7) 0.0175(7) 0.0179(7) 0.0000(5) 0.0014(5) -0.0023(6)
O1 0.0171(13) 0.0368(17) 0.0230(15) 0.0070(11) 0.0055(10) -0.0017(12)
O1' 0.0235(15) 0.052(2) 0.0217(15) 0.0110(13) -0.0008(11) 0.0027(13)

loop_
_atom_type_symbol
_atom_type_description
_atom_type_scat_dispersion_real
_atom_type_scat_dispersion_imag
_atom_type_scat_source
C C 0.0033 0.0016 'International Tables Vol C Tables 4.2.6.8 and 6.1.1.4'
H H 0.0000 0.0000 'International Tables Vol C Tables 4.2.6.8 and 6.1.1.4'
Cu Cu 0.3201 1.2651 'International Tables Vol C Tables 4.2.6.8 and 6.1.1.4'
N N 0.0061 0.0033 'International Tables Vol C Tables 4.2.6.8 and 6.1.1.4'
O O 0.0106 0.0060 'International Tables Vol C Tables 4.2.6.8 and 6.1.1.4'

loop_
_geom_angle_atom_site_label_1
_geom_angle_atom_site_label_2
_geom_angle_atom_site_label_3
_geom_angle
N1 C1 C2 127.8(3)
N1 C1 C6 111.6(2)
C2 C1 C6 120.6(3)
C3 C2 C1 117.9(3)
C3 C2 H2 121.0
C1 C2 H2 121.0
C2 C3 C4 121.6(3)
C2 C3 H3 119.2
C4 C3 H3 119.2
C5 C4 C3 121.0(3)
C5 C4 H4 119.5
C3 C4 H4 119.5
C4 C5 C6 118.5(4)
C4 C5 H5 120.8
C6 C5 H5 120.8
C5 C6 C1 120.4(3)
C5 C6 C7 134.0(3)
C1 C6 C7 105.7(2)
C8 C7 C12 120.8(3)
C8 C7 C6 133.8(3)
C12 C7 C6 105.4(2)
C7 C8 C9 118.4(3)
C7 C8 H8 120.8
C9 C8 H8 120.8
C8 C9 C10 120.8(3)
C8 C9 C13 119.4(3)
C10 C9 C13 119.8(3)
C11 C10 C9 121.1(3)
C11 C10 H10 119.4
C9 C10 H10 119.4
C10 C11 C12 118.8(3)
C10 C11 H11 120.6
C12 C11 H11 120.6
N1 C12 C11 128.5(3)
N1 C12 C7 111.6(3)
C11 C12 C7 119.9(3)
N2 C13 C9 178.6(4)
C12 N1 C1 105.7(3)
C12 N1 Cu1 128.2(3)
C1 N1 Cu1 126.0(2)
N1' C1' C2' 127.(2)
N1' C1' C6' 110.9(17)
C2' C1' C6' 121.4(18)
C3' C2' C1' 119.(2)
C3' C2' H2' 120.5
C1' C2' H2' 120.5
C2' C3' C4' 119.(2)
C2' C3' H3' 120.3
C4' C3' H3' 120.3
C5' C4' C3' 121.(2)
C5' C4' H4' 119.6
C3' C4' H4' 119.6
C4' C5' C6' 118.(3)
C4' C5' H5' 121.0
C6' C5' H5' 121.0
C5' C6' C1' 116.(2)
C5' C6' C7' 136.(2)
C1' C6' C7' 105.3(14)
C8' C7' C6' 134.(2)
C8' C7' C12' 119.6(18)
C6' C7' C12' 106.1(15)
C9' C8' C7' 117.2(19)
C9' C8' H8' 121.4
C7' C8' H8' 121.4
C8' C9' C10' 122.8(19)
C8' C9' C13' 117.(2)
C10' C9' C13' 120.(2)
C11' C10' C9' 119.(2)
C11' C10' H10' 120.3
C9' C10' H10' 120.3
C10' C11' C12' 116.(2)
C10' C11' H11' 121.8
C12' C11' H11' 121.8
N1' C12' C11' 127.(2)
N1' C12' C7' 110.9(16)
C11' C12' C7' 121.(2)
N2' C13' C9' 175.(4)
C12' N1' C1' 105.7(18)
C12' N1' Cu1 127.(3)
C1' N1' Cu1 122.(2)
N4 C14 N3 116.60(15)
N4 C14 Cu1 121.63(13)
N3 C14 Cu1 121.72(13)
O1 C15 N3 119.4(2)
O1 C15 C16 121.2(2)
N3 C15 C16 115.02(17)
C15 C16 C17 109.87(16)
C15 C16 C31 109.47(18)
C17 C16 C31 110.1(2)
C15 C16 C30 108.6(2)
C17 C16 C30 109.44(19)
C31 C16 C30 109.4(2)
O1' C17 N4 120.3(2)
O1' C17 C16 120.9(2)
N4 C17 C16 114.43(17)
C23 C18 C19 123.15(18)
C23 C18 N3 118.19(17)
C19 C18 N3 118.61(16)
C20 C19 C18 116.90(19)
C20 C19 C24 120.8(3)
C18 C19 C24 122.3(3)
C20 C19 C24' 117.(3)
C18 C19 C24' 126.(3)
C21 C20 C19 121.2(2)
C21 C20 H20 119.4
C19 C20 H20 119.4
C22 C21 C20 120.6(2)
C22 C21 H21 119.7
C20 C21 H21 119.7
C21 C22 C23 121.0(2)
C21 C22 H22 119.5
C23 C22 H22 119.5
C22 C23 C18 117.1(2)
C22 C23 C27 120.08(19)
C18 C23 C27 122.78(18)
C19 C24 C26 111.6(5)
C19 C24 C25 110.5(3)
C26 C24 C25 110.7(3)
C19 C24 H24 108.0
C26 C24 H24 108.0
C25 C24 H24 108.0
C24 C25 H25A 109.5
C24 C25 H25B 109.5
H25A C25 H25B 109.5
C24 C25 H25C 109.5
H25A C25 H25C 109.5
H25B C25 H25C 109.5
C24 C26 H26A 109.5
C24 C26 H26B 109.5
H26A C26 H26B 109.5
C24 C26 H26C 109.5
H26A C26 H26C 109.5
H26B C26 H26C 109.5
C19 C24' C26' 117.(5)
C19 C24' C25' 117.(4)
C26' C24' C25' 108.(3)
C19 C24' H24' 104.4
C26' C24' H24' 104.4
C25' C24' H24' 104.4
C24' C25' H25D 109.5
C24' C25' H25E 109.5
H25D C25' H25E 109.5
C24' C25' H25F 109.5
H25D C25' H25F 109.5
H25E C25' H25F 109.5
C24' C26' H26D 109.5
C24' C26' H26E 109.5
H26D C26' H26E 109.5
C24' C26' H26F 109.5
H26D C26' H26F 109.5
H26E C26' H26F 109.5
C23 C27 C28 112.09(19)
C23 C27 C29 110.3(2)
C28 C27 C29 110.99(19)
C23 C27 H27 107.8
C28 C27 H27 107.8
C29 C27 H27 107.8
C27 C28 H28A 109.5
C27 C28 H28B 109.5
H28A C28 H28B 109.5
C27 C28 H28C 109.5
H28A C28 H28C 109.5
H28B C28 H28C 109.5
C27 C29 H29A 109.5
C27 C29 H29B 109.5
H29A C29 H29B 109.5
C27 C29 H29C 109.5
H29A C29 H29C 109.5
H29B C29 H29C 109.5
C16 C30 H30A 109.5
C16 C30 H30B 109.5
H30A C30 H30B 109.5
C16 C30 H30C 109.5
H30A C30 H30C 109.5
H30B C30 H30C 109.5
C16 C31 H31A 109.5
C16 C31 H31B 109.5
H31A C31 H31B 109.5
C16 C31 H31C 109.5
H31A C31 H31C 109.5
H31B C31 H31C 109.5
C37 C32 C33 123.14(17)
C37 C32 N4 118.51(16)
C33 C32 N4 118.30(16)
C34 C33 C32 117.13(18)
C34 C33 C38' 117.4(9)
C32 C33 C38' 123.2(9)
C34 C33 C38 121.9(2)
C32 C33 C38 121.0(2)
C35 C34 C33 121.04(19)
C35 C34 H34 119.5
C33 C34 H34 119.5
C36 C35 C34 120.18(19)
C36 C35 H35 119.9
C34 C35 H35 119.9
C35 C36 C37 121.48(19)
C35 C36 H36 119.3
C37 C36 H36 119.3
C36 C37 C32 117.02(18)
C36 C37 C41 120.32(18)
C32 C37 C41 122.66(17)
C33 C38 C40 114.0(5)
C33 C38 C39 108.6(3)
C40 C38 C39 110.7(4)
C33 C38 H38 107.8
C40 C38 H38 107.8
C39 C38 H38 107.8
C38 C39 H39A 109.5
C38 C39 H39B 109.5
H39A C39 H39B 109.5
C38 C39 H39C 109.5
H39A C39 H39C 109.5
H39B C39 H39C 109.5
C38 C40 H40A 109.5
C38 C40 H40B 109.5
H40A C40 H40B 109.5
C38 C40 H40C 109.5
H40A C40 H40C 109.5
H40B C40 H40C 109.5
C33 C38' C39' 118.6(15)
C33 C38' C40' 105.7(19)
C39' C38' C40' 111.7(17)
C33 C38' H38' 106.8
C39' C38' H38' 106.8
C40' C38' H38' 106.8
C38' C39' H39D 109.5
C38' C39' H39E 109.5
H39D C39' H39E 109.5
C38' C39' H39F 109.5
H39D C39' H39F 109.5
H39E C39' H39F 109.5
C38' C40' H40D 109.5
C38' C40' H40E 109.5
H40D C40' H40E 109.5
C38' C40' H40F 109.5
H40D C40' H40F 109.5
H40E C40' H40F 109.5
C37 C41 C43 111.57(19)
C37 C41 C42 110.96(19)
C43 C41 C42 111.2(2)
C37 C41 H41 107.6
C43 C41 H41 107.6
C42 C41 H41 107.6
C41 C42 H42A 109.5
C41 C42 H42B 109.5
H42A C42 H42B 109.5
C41 C42 H42C 109.5
H42A C42 H42C 109.5
H42B C42 H42C 109.5
C41 C43 H43A 109.5
C41 C43 H43B 109.5
H43A C43 H43B 109.5
C41 C43 H43C 109.5
H43A C43 H43C 109.5
H43B C43 H43C 109.5
N1 Cu1 C14 179.4(2)
C14 Cu1 N1' 174.9(19)
C14 N3 C15 125.23(16)
C14 N3 C18 118.45(14)
C15 N3 C18 116.27(15)
C14 N4 C17 125.30(15)
C14 N4 C32 117.68(14)
C17 N4 C32 116.56(15)

loop_
_geom_bond_atom_site_label_1
_geom_bond_atom_site_label_2
_geom_bond_distance
C1 N1 1.389(4)
C1 C2 1.401(3)
C1 C6 1.416(3)
C2 C3 1.378(3)
C2 H2 0.95
C3 C4 1.409(4)
C3 H3 0.95
C4 C5 1.373(5)
C4 H4 0.95
C5 C6 1.402(4)
C5 H5 0.95
C6 C7 1.437(4)
C7 C8 1.391(4)
C7 C12 1.430(4)
C8 C9 1.395(4)
C8 H8 0.95
C9 C10 1.412(4)
C9 C13 1.443(3)
C10 C11 1.382(4)
C10 H10 0.95
C11 C12 1.402(4)
C11 H11 0.95
C12 N1 1.369(3)
C13 N2 1.147(4)
N1 Cu1 1.853(4)
C1' N1' 1.391(17)
C1' C2' 1.396(16)
C1' C6' 1.424(16)
C2' C3' 1.378(17)
C2' H2' 0.95
C3' C4' 1.407(17)
C3' H3' 0.95
C4' C5' 1.372(18)
C4' H4' 0.95
C5' C6' 1.406(17)
C5' H5' 0.95
C6' C7' 1.426(16)
C7' C8' 1.397(16)
C7' C12' 1.432(17)
C8' C9' 1.386(17)
C8' H8' 0.95
C9' C10' 1.401(17)
C9' C13' 1.447(16)
C10' C11' 1.390(18)
C10' H10' 0.95
C11' C12' 1.403(18)
C11' H11' 0.95
C12' N1' 1.370(16)
C13' N2' 1.133(17)
N1' Cu1 1.88(4)
C14 N4 1.347(2)
C14 N3 1.352(2)
C14 Cu1 1.8796(18)
C15 O1 1.196(3)
C15 N3 1.438(2)
C15 C16 1.507(3)
C16 C17 1.518(3)
C16 C31 1.524(3)
C16 C30 1.538(4)
C17 O1' 1.197(3)
C17 N4 1.439(2)
C18 C23 1.400(3)
C18 C19 1.404(3)
C18 N3 1.452(2)
C19 C20 1.392(3)
C19 C24 1.516(3)
C19 C24' 1.526(19)
C20 C21 1.382(4)
C20 H20 0.95
C21 C22 1.378(4)
C21 H21 0.95
C22 C23 1.395(3)
C22 H22 0.95
C23 C27 1.515(3)
C24 C26 1.528(4)
C24 C25 1.540(4)
C24 H24 1.0
C25 H25A 0.98
C25 H25B 0.98
C25 H25C 0.98
C26 H26A 0.98
C26 H26B 0.98
C26 H26C 0.98
C24' C26' 1.535(19)
C24' C25' 1.55(2)
C24' H24' 1.0
C25' H25D 0.98
C25' H25E 0.98
C25' H25F 0.98
C26' H26D 0.98
C26' H26E 0.98
C26' H26F 0.98
C27 C28 1.535(3)
C27 C29 1.540(3)
C27 H27 1.0
C28 H28A 0.98
C28 H28B 0.98
C28 H28C 0.98
C29 H29A 0.98
C29 H29B 0.98
C29 H29C 0.98
C30 H30A 0.98
C30 H30B 0.98
C30 H30C 0.98
C31 H31A 0.98
C31 H31B 0.98
C31 H31C 0.98
C32 C37 1.401(3)
C32 C33 1.405(3)
C32 N4 1.462(2)
C33 C34 1.398(3)
C33 C38' 1.48(2)
C33 C38 1.535(5)
C34 C35 1.388(3)
C34 H34 0.95
C35 C36 1.382(3)
C35 H35 0.95
C36 C37 1.397(3)
C36 H36 0.95
C37 C41 1.515(3)
C38 C40 1.537(5)
C38 C39 1.540(5)
C38 H38 1.0
C39 H39A 0.98
C39 H39B 0.98
C39 H39C 0.98
C40 H40A 0.98
C40 H40B 0.98
C40 H40C 0.98
C38' C39' 1.514(16)
C38' C40' 1.516(16)
C38' H38' 1.0
C39' H39D 0.98
C39' H39E 0.98
C39' H39F 0.98
C40' H40D 0.98
C40' H40E 0.98
C40' H40F 0.98
C41 C43 1.530(3)
C41 C42 1.530(4)
C41 H41 1.0
C42 H42A 0.98
C42 H42B 0.98
C42 H42C 0.98
C43 H43A 0.98
C43 H43B 0.98
C43 H43C 0.98
